data_4325558
loop_
_publ_author_name
'Mario Carrasco'
'Riccardo Peloso'
'Irene Resa'
'Amor Rodr\'iguez'
'Luis S\'anchez'
'Eleuterio \'Alvarez'
'Celia Maya'
'Rafael Andreu'
'Juan Jos\'e Calvente'
'Agust\'in Galindo'
'Ernesto Carmona'

_publ_contact_author_address
;
 Prof. Dr. Ernesto Carmona
 Instituto de Investigaciones Quimicas - Departamento de Quimica Inorganica, 
 Consejo Superior de Investigaciones Cientificas - Universidad de Sevilla, 
 Avda. Americo Vespucio s/n, 41092, Sevilla, Spain
;
_publ_contact_author_email guzman@us.es
_publ_contact_author_fax '+34 954 460565'
_publ_contact_author_name 'Prof. Dr. Ernesto Carmona'
_publ_contact_author_phone '+34 954 489558'
_publ_section_title
;
 Chemical Reactivity and Electrochemistry of Metal-Metal-Bonded Zincocenes
;
_journal_name_full 'Inorganic Chemistry'
_journal_page_first 6361
_journal_page_last 6371
_journal_paper_doi 10.1021/ic200816f
_journal_volume 50
_journal_year 2011
_chemical_formula_moiety 'C18 H32 Cl2 N4 Zn'
_chemical_formula_sum 'C18 H32 Cl2 N4 Zn'
_chemical_formula_weight 440.75
_chemical_name_systematic
; 
 ? 
;
_space_group_IT_number 14
_symmetry_cell_setting monoclinic
_symmetry_space_group_name_Hall '-P 2ybc'
_symmetry_space_group_name_H-M 'P 1 21/c 1'
_atom_sites_solution_hydrogens geom
_atom_sites_solution_primary direct
_atom_sites_solution_secondary difmap
_audit_creation_method SHELXL-97
_cell_angle_alpha 90.00
_cell_angle_beta 93.728(2)
_cell_angle_gamma 90.00
_cell_formula_units_Z 4
_cell_length_a 8.0146(2)
_cell_length_b 10.4446(3)
_cell_length_c 24.5562(7)
_cell_measurement_reflns_used 8218
_cell_measurement_temperature 173(2)
_cell_measurement_theta_max 30.23
_cell_measurement_theta_min 2.55
_cell_volume 2051.23(10)
_computing_cell_refinement 'APEX2 Software Suite (Bruker, 2007)'
_computing_data_collection 'APEX2 Software Suite (Bruker, 2007)'
_computing_data_reduction 'APEX2 Software Suite (Bruker, 2007)'
_computing_molecular_graphics 'SHELXTL (Sheldrick, 2008)'
_computing_publication_material 'SHELXTL and publCIF (Westrip, 2010)'
_computing_structure_refinement 'SHELXL97 (Sheldrick, 2008)'
_computing_structure_solution 'SIR2002 (Burla et al., 2003)'
_diffrn_ambient_temperature 173(2)
_diffrn_detector_area_resol_mean 8.26
_diffrn_measured_fraction_theta_full 0.984
_diffrn_measured_fraction_theta_max 0.984
_diffrn_measurement_device_type
;
 Bruker-Nonius X8kappa APEX II CCD area detector
;
_diffrn_measurement_method 'phi and omega scans with narrow frames'
_diffrn_radiation_monochromator graphite
_diffrn_radiation_source 'fine-focus sealed tube'
_diffrn_radiation_type MoK\a
_diffrn_radiation_wavelength 0.71073
_diffrn_reflns_av_R_equivalents 0.0372
_diffrn_reflns_av_sigmaI/netI 0.0316
_diffrn_reflns_limit_h_max 11
_diffrn_reflns_limit_h_min -9
_diffrn_reflns_limit_k_max 13
_diffrn_reflns_limit_k_min -14
_diffrn_reflns_limit_l_max 35
_diffrn_reflns_limit_l_min -32
_diffrn_reflns_number 29460
_diffrn_reflns_theta_full 30.58
_diffrn_reflns_theta_max 30.58
_diffrn_reflns_theta_min 1.66
_diffrn_standards_decay_% 0
_exptl_absorpt_coefficient_mu 1.467
_exptl_absorpt_correction_T_max 0.6928
_exptl_absorpt_correction_T_min 0.5275
_exptl_absorpt_correction_type multi-scan
_exptl_absorpt_process_details
;
program SADABS, Bruker (2001).
;
_exptl_crystal_colour colourless
_exptl_crystal_density_diffrn 1.427
_exptl_crystal_description prism
_exptl_crystal_F_000 928
_exptl_crystal_size_max 0.50
_exptl_crystal_size_mid 0.43
_exptl_crystal_size_min 0.27
_refine_diff_density_max 0.674
_refine_diff_density_min -0.544
_refine_diff_density_rms 0.066
_refine_ls_extinction_method none
_refine_ls_goodness_of_fit_ref 1.043
_refine_ls_hydrogen_treatment constr
_refine_ls_matrix_type full
_refine_ls_number_parameters 226
_refine_ls_number_reflns 6146
_refine_ls_number_restraints 0
_refine_ls_restrained_S_all 1.043
_refine_ls_R_factor_all 0.0416
_refine_ls_R_factor_gt 0.0309
_refine_ls_shift/su_max 0.001
_refine_ls_shift/su_mean 0.000
_refine_ls_structure_factor_coef Fsqd
_refine_ls_weighting_details 'calc w=1/[\s^2^(Fo^2^)+(0.0365P)^2^+0.5006P] where P=(Fo^2^+2Fc^2^)/3'
_refine_ls_weighting_scheme calc
_refine_ls_wR_factor_gt 0.0725
_refine_ls_wR_factor_ref 0.0774
_reflns_number_gt 5031
_reflns_number_total 6146
_reflns_threshold_expression >2sigma(I)
_cod_data_source_file ic200816f_si_001_1.cif
_cod_data_source_block ZnCl2(DBU)2
_cod_database_code 4325558

loop_
_symmetry_equiv_pos_as_xyz
'x, y, z'
'-x, y+1/2, -z+1/2'
'-x, -y, -z'
'x, -y-1/2, z-1/2'

loop_
_atom_site_label
_atom_site_type_symbol
_atom_site_fract_x
_atom_site_fract_y
_atom_site_fract_z
_atom_site_U_iso_or_equiv
_atom_site_adp_type
_atom_site_occupancy
_atom_site_symmetry_multiplicity
_atom_site_calc_flag
_atom_site_refinement_flags
Zn1 Zn 0.22228(2) 0.607714(16) 0.378269(7) 0.01856(6) Uani 1 1 d .
Cl1 Cl 0.38307(5) 0.78047(4) 0.365854(18) 0.02888(10) Uani 1 1 d .
Cl2 Cl 0.00494(6) 0.67011(4) 0.426405(17) 0.03214(10) Uani 1 1 d .
N1 n 0.12131(16) 0.53365(14) 0.30693(5) 0.0230(3) Uani 1 1 d .
N2 n 0.14172(18) 0.44120(15) 0.22028(6) 0.0265(3) Uani 1 1 d .
N3 n 0.37734(16) 0.47496(12) 0.41491(5) 0.0190(3) Uani 1 1 d .
N4 n 0.42674(17) 0.28288(13) 0.46322(5) 0.0218(3) Uani 1 1 d .
C1 C 0.2082(2) 0.49274(15) 0.26706(6) 0.0207(3) Uani 1 1 d .
C2 C 0.39558(19) 0.50754(16) 0.27249(6) 0.0232(3) Uani 1 1 d .
H2A H 0.4482 0.4268 0.2613 0.028 Uiso 1 1 calc R
H2B H 0.4315 0.5233 0.3112 0.028 Uiso 1 1 calc R
C3 C 0.4565(2) 0.61815(16) 0.23754(8) 0.0296(4) Uani 1 1 d .
H3A H 0.3766 0.6902 0.2390 0.036 Uiso 1 1 calc R
H3B H 0.5660 0.6483 0.2536 0.036 Uiso 1 1 calc R
C4 C 0.4749(2) 0.58278(17) 0.17786(7) 0.0306(4) Uani 1 1 d .
H4A H 0.5105 0.6599 0.1583 0.037 Uiso 1 1 calc R
H4B H 0.5649 0.5183 0.1763 0.037 Uiso 1 1 calc R
C5 C 0.3175(2) 0.5299(2) 0.14805(7) 0.0358(4) Uani 1 1 d .
H5A H 0.3434 0.5081 0.1103 0.043 Uiso 1 1 calc R
H5B H 0.2317 0.5982 0.1458 0.043 Uiso 1 1 calc R
C6 C 0.2430(2) 0.41212(18) 0.17390(7) 0.0308(4) Uani 1 1 d .
H6A H 0.1723 0.3662 0.1457 0.037 Uiso 1 1 calc R
H6B H 0.3352 0.3540 0.1865 0.037 Uiso 1 1 calc R
C7 C -0.0380(2) 0.4180(2) 0.21131(8) 0.0332(4) Uani 1 1 d .
H7A H -0.0571 0.3357 0.1919 0.040 Uiso 1 1 calc R
H7B H -0.0896 0.4870 0.1883 0.040 Uiso 1 1 calc R
C8 C -0.1177(2) 0.4140(2) 0.26506(8) 0.0373(4) Uani 1 1 d .
H8A H -0.2410 0.4148 0.2587 0.045 Uiso 1 1 calc R
H8B H -0.0852 0.3341 0.2847 0.045 Uiso 1 1 calc R
C9 C -0.0623(2) 0.5277(2) 0.29898(8) 0.0351(4) Uani 1 1 d .
H9A H -0.1043 0.6070 0.2808 0.042 Uiso 1 1 calc R
H9B H -0.1109 0.5223 0.3350 0.042 Uiso 1 1 calc R
C10 C 0.32567(19) 0.36862(14) 0.43663(6) 0.0181(3) Uani 1 1 d .
C11 C 0.1423(2) 0.33736(15) 0.43113(7) 0.0231(3) Uani 1 1 d .
H11A H 0.0828 0.4070 0.4106 0.028 Uiso 1 1 calc R
H11B H 0.0992 0.3344 0.4680 0.028 Uiso 1 1 calc R
C12 C 0.1023(2) 0.20952(16) 0.40207(7) 0.0301(4) Uani 1 1 d .
H12A H -0.0119 0.2144 0.3843 0.036 Uiso 1 1 calc R
H12B H 0.1810 0.1977 0.3730 0.036 Uiso 1 1 calc R
C13 C 0.1128(3) 0.09257(17) 0.43919(8) 0.0342(4) Uani 1 1 d .
H13A H 0.0754 0.0164 0.4177 0.041 Uiso 1 1 calc R
H13B H 0.0350 0.1043 0.4685 0.041 Uiso 1 1 calc R
C14 C 0.2878(2) 0.06739(17) 0.46518(8) 0.0315(4) Uani 1 1 d .
H14A H 0.2833 -0.0073 0.4899 0.038 Uiso 1 1 calc R
H14B H 0.3628 0.0452 0.4361 0.038 Uiso 1 1 calc R
C15 C 0.3615(2) 0.18093(16) 0.49742(7) 0.0261(3) Uani 1 1 d .
H15A H 0.2741 0.2177 0.5195 0.031 Uiso 1 1 calc R
H15B H 0.4532 0.1499 0.5230 0.031 Uiso 1 1 calc R
C16 C 0.6092(2) 0.29125(17) 0.46322(7) 0.0281(4) Uani 1 1 d .
H16A H 0.6558 0.2053 0.4565 0.034 Uiso 1 1 calc R
H16B H 0.6554 0.3209 0.4994 0.034 Uiso 1 1 calc R
C17 C 0.6605(2) 0.38291(16) 0.41972(7) 0.0271(3) Uani 1 1 d .
H17A H 0.6421 0.3429 0.3833 0.032 Uiso 1 1 calc R
H17B H 0.7807 0.4038 0.4258 0.032 Uiso 1 1 calc R
C18 C 0.55696(19) 0.50396(15) 0.42233(7) 0.0228(3) Uani 1 1 d .
H18A H 0.5809 0.5461 0.4581 0.027 Uiso 1 1 calc R
H18B H 0.5882 0.5640 0.3935 0.027 Uiso 1 1 calc R

loop_
_atom_site_aniso_label
_atom_site_aniso_U_11
_atom_site_aniso_U_22
_atom_site_aniso_U_33
_atom_site_aniso_U_23
_atom_site_aniso_U_13
_atom_site_aniso_U_12
Zn1 0.01554(9) 0.02116(10) 0.01894(9) 0.00124(6) 0.00084(6) 0.00061(7)
Cl1 0.0265(2) 0.02378(19) 0.0361(2) 0.00413(16) -0.00063(17) -0.00593(15)
Cl2 0.0280(2) 0.0390(2) 0.0305(2) -0.00058(17) 0.01045(17) 0.00908(18)
N1 0.0131(6) 0.0343(7) 0.0216(6) -0.0027(5) 0.0008(5) -0.0019(5)
N2 0.0177(7) 0.0371(8) 0.0245(7) -0.0076(6) -0.0010(5) -0.0031(6)
N3 0.0130(6) 0.0218(6) 0.0219(6) -0.0001(5) -0.0002(5) 0.0004(5)
N4 0.0188(7) 0.0229(7) 0.0231(6) 0.0027(5) -0.0021(5) 0.0024(5)
C1 0.0165(7) 0.0244(7) 0.0210(7) -0.0008(6) -0.0009(6) -0.0004(6)
C2 0.0140(7) 0.0324(8) 0.0231(7) -0.0039(6) 0.0002(6) 0.0014(6)
C3 0.0225(9) 0.0279(9) 0.0395(9) -0.0068(7) 0.0105(7) -0.0020(7)
C4 0.0296(10) 0.0296(9) 0.0338(9) 0.0045(7) 0.0112(8) 0.0043(7)
C5 0.0332(10) 0.0469(11) 0.0272(8) 0.0055(8) 0.0017(8) 0.0087(8)
C6 0.0269(9) 0.0417(10) 0.0238(8) -0.0100(7) 0.0020(7) -0.0005(7)
C7 0.0198(9) 0.0471(11) 0.0318(9) -0.0089(8) -0.0039(7) -0.0060(7)
C8 0.0200(9) 0.0493(11) 0.0421(10) 0.0008(9) -0.0019(8) -0.0079(8)
C9 0.0133(8) 0.0577(12) 0.0342(9) -0.0089(8) 0.0011(7) -0.0024(8)
C10 0.0157(7) 0.0206(7) 0.0179(6) -0.0021(5) 0.0006(5) 0.0018(5)
C11 0.0162(7) 0.0234(8) 0.0298(8) 0.0060(6) 0.0018(6) 0.0000(6)
C12 0.0249(9) 0.0313(9) 0.0331(9) 0.0027(7) -0.0049(7) -0.0081(7)
C13 0.0352(11) 0.0246(9) 0.0426(10) 0.0024(7) 0.0013(8) -0.0069(7)
C14 0.0384(11) 0.0206(8) 0.0356(9) 0.0042(7) 0.0040(8) 0.0031(7)
C15 0.0284(9) 0.0269(8) 0.0229(7) 0.0068(6) 0.0004(7) 0.0036(7)
C16 0.0189(8) 0.0300(9) 0.0349(9) 0.0015(7) -0.0032(7) 0.0062(7)
C17 0.0158(8) 0.0297(9) 0.0357(9) -0.0035(7) 0.0024(7) 0.0015(6)
C18 0.0136(7) 0.0246(8) 0.0297(8) -0.0013(6) -0.0015(6) -0.0014(6)

loop_
_atom_type_symbol
_atom_type_description
_atom_type_scat_dispersion_real
_atom_type_scat_dispersion_imag
_atom_type_scat_source
C C 0.0033 0.0016 'International Tables Vol C Tables 4.2.6.8 and 6.1.1.4'
H H 0.0000 0.0000 'International Tables Vol C Tables 4.2.6.8 and 6.1.1.4'
N N 0.0061 0.0033 'International Tables Vol C Tables 4.2.6.8 and 6.1.1.4'
Cl Cl 0.1484 0.1585 'International Tables Vol C Tables 4.2.6.8 and 6.1.1.4'
Zn Zn 0.2839 1.4301 'International Tables Vol C Tables 4.2.6.8 and 6.1.1.4'

loop_
_geom_angle_atom_site_label_1
_geom_angle_atom_site_label_2
_geom_angle_atom_site_label_3
_geom_angle
N3 Zn1 N1 108.62(5)
N3 Zn1 Cl1 105.55(4)
N1 Zn1 Cl1 112.81(4)
N3 Zn1 Cl2 115.75(4)
N1 Zn1 Cl2 106.42(4)
Cl1 Zn1 Cl2 107.872(18)
C1 N1 C9 117.53(13)
C1 N1 Zn1 124.54(11)
C9 N1 Zn1 117.92(11)
C1 N2 C7 121.71(14)
C1 N2 C6 122.32(14)
C7 N2 C6 115.87(13)
C10 N3 C18 117.17(13)
C10 N3 Zn1 123.91(10)
C18 N3 Zn1 118.67(10)
C10 N4 C16 121.94(14)
C10 N4 C15 122.14(14)
C16 N4 C15 115.76(13)
N1 C1 N2 124.63(15)
N1 C1 C2 118.40(13)
N2 C1 C2 116.94(14)
C1 C2 C3 112.23(14)
C1 C2 H2A 109.2
C3 C2 H2A 109.2
C1 C2 H2B 109.2
C3 C2 H2B 109.2
H2A C2 H2B 107.9
C4 C3 C2 114.05(14)
C4 C3 H3A 108.7
C2 C3 H3A 108.7
C4 C3 H3B 108.7
C2 C3 H3B 108.7
H3A C3 H3B 107.6
C5 C4 C3 114.90(16)
C5 C4 H4A 108.5
C3 C4 H4A 108.5
C5 C4 H4B 108.5
C3 C4 H4B 108.5
H4A C4 H4B 107.5
C4 C5 C6 115.32(15)
C4 C5 H5A 108.4
C6 C5 H5A 108.4
C4 C5 H5B 108.4
C6 C5 H5B 108.4
H5A C5 H5B 107.5
N2 C6 C5 113.97(15)
N2 C6 H6A 108.8
C5 C6 H6A 108.8
N2 C6 H6B 108.8
C5 C6 H6B 108.8
H6A C6 H6B 107.7
N2 C7 C8 110.05(14)
N2 C7 H7A 109.7
C8 C7 H7A 109.7
N2 C7 H7B 109.7
C8 C7 H7B 109.7
H7A C7 H7B 108.2
C9 C8 C7 109.74(16)
C9 C8 H8A 109.7
C7 C8 H8A 109.7
C9 C8 H8B 109.7
C7 C8 H8B 109.7
H8A C8 H8B 108.2
N1 C9 C8 111.35(16)
N1 C9 H9A 109.4
C8 C9 H9A 109.4
N1 C9 H9B 109.4
C8 C9 H9B 109.4
H9A C9 H9B 108.0
N3 C10 N4 124.36(14)
N3 C10 C11 118.71(13)
N4 C10 C11 116.92(14)
C10 C11 C12 113.80(14)
C10 C11 H11A 108.8
C12 C11 H11A 108.8
C10 C11 H11B 108.8
C12 C11 H11B 108.8
H11A C11 H11B 107.7
C13 C12 C11 114.64(14)
C13 C12 H12A 108.6
C11 C12 H12A 108.6
C13 C12 H12B 108.6
C11 C12 H12B 108.6
H12A C12 H12B 107.6
C12 C13 C14 113.70(16)
C12 C13 H13A 108.8
C14 C13 H13A 108.8
C12 C13 H13B 108.8
C14 C13 H13B 108.8
H13A C13 H13B 107.7
C15 C14 C13 113.46(15)
C15 C14 H14A 108.9
C13 C14 H14A 108.9
C15 C14 H14B 108.9
C13 C14 H14B 108.9
H14A C14 H14B 107.7
N4 C15 C14 113.99(14)
N4 C15 H15A 108.8
C14 C15 H15A 108.8
N4 C15 H15B 108.8
C14 C15 H15B 108.8
H15A C15 H15B 107.6
N4 C16 C17 110.80(13)
N4 C16 H16A 109.5
C17 C16 H16A 109.5
N4 C16 H16B 109.5
C17 C16 H16B 109.5
H16A C16 H16B 108.1
C16 C17 C18 108.90(14)
C16 C17 H17A 109.9
C18 C17 H17A 109.9
C16 C17 H17B 109.9
C18 C17 H17B 109.9
H17A C17 H17B 108.3
N3 C18 C17 110.91(13)
N3 C18 H18A 109.5
C17 C18 H18A 109.5
N3 C18 H18B 109.5
C17 C18 H18B 109.5
H18A C18 H18B 108.0

loop_
_geom_bond_atom_site_label_1
_geom_bond_atom_site_label_2
_geom_bond_distance
Zn1 N3 2.0325(12)
Zn1 N1 2.0341(13)
Zn1 Cl1 2.2496(4)
Zn1 Cl2 2.2636(5)
N1 C1 1.309(2)
N1 C9 1.473(2)
N2 C1 1.3466(19)
N2 C7 1.463(2)
N2 C6 1.473(2)
N3 C10 1.311(2)
N3 C18 1.4708(19)
N4 C10 1.3474(19)
N4 C16 1.465(2)
N4 C15 1.473(2)
C1 C2 1.507(2)
C2 C3 1.537(2)
C2 H2A 0.9900
C2 H2B 0.9900
C3 C4 1.528(3)
C3 H3A 0.9900
C3 H3B 0.9900
C4 C5 1.521(3)
C4 H4A 0.9900
C4 H4B 0.9900
C5 C6 1.523(3)
C5 H5A 0.9900
C5 H5B 0.9900
C6 H6A 0.9900
C6 H6B 0.9900
C7 C8 1.504(3)
C7 H7A 0.9900
C7 H7B 0.9900
C8 C9 1.501(3)
C8 H8A 0.9900
C8 H8B 0.9900
C9 H9A 0.9900
C9 H9B 0.9900
C10 C11 1.503(2)
C11 C12 1.538(2)
C11 H11A 0.9900
C11 H11B 0.9900
C12 C13 1.523(2)
C12 H12A 0.9900
C12 H12B 0.9900
C13 C14 1.525(3)
C13 H13A 0.9900
C13 H13B 0.9900
C14 C15 1.524(3)
C14 H14A 0.9900
C14 H14B 0.9900
C15 H15A 0.9900
C15 H15B 0.9900
C16 C17 1.511(2)
C16 H16A 0.9900
C16 H16B 0.9900
C17 C18 1.516(2)
C17 H17A 0.9900
C17 H17B 0.9900
C18 H18A 0.9900
C18 H18B 0.9900

loop_
_geom_torsion_atom_site_label_1
_geom_torsion_atom_site_label_2
_geom_torsion_atom_site_label_3
_geom_torsion_atom_site_label_4
_geom_torsion
N3 Zn1 N1 C1 -58.13(15)
Cl1 Zn1 N1 C1 58.52(14)
Cl2 Zn1 N1 C1 176.62(13)
N3 Zn1 N1 C9 123.07(13)
Cl1 Zn1 N1 C9 -120.28(13)
Cl2 Zn1 N1 C9 -2.18(14)
N1 Zn1 N3 C10 -70.05(13)
Cl1 Zn1 N3 C10 168.73(11)
Cl2 Zn1 N3 C10 49.53(13)
N1 Zn1 N3 C18 115.90(11)
Cl1 Zn1 N3 C18 -5.32(12)
Cl2 Zn1 N3 C18 -124.51(10)
C9 N1 C1 N2 -2.7(3)
Zn1 N1 C1 N2 178.53(12)
C9 N1 C1 C2 175.27(15)
Zn1 N1 C1 C2 -3.5(2)
C7 N2 C1 N1 -4.3(3)
C6 N2 C1 N1 171.89(16)
C7 N2 C1 C2 177.76(16)
C6 N2 C1 C2 -6.1(2)
N1 C1 C2 C3 -103.91(17)
N2 C1 C2 C3 74.19(18)
C1 C2 C3 C4 -82.79(18)
C2 C3 C4 C5 56.3(2)
C3 C4 C5 C6 -56.8(2)
C1 N2 C6 C5 -64.8(2)
C7 N2 C6 C5 111.54(18)
C4 C5 C6 N2 80.3(2)
C1 N2 C7 C8 -20.1(2)
C6 N2 C7 C8 163.50(16)
N2 C7 C8 C9 48.7(2)
C1 N1 C9 C8 33.5(2)
Zn1 N1 C9 C8 -147.64(13)
C7 C8 C9 N1 -56.3(2)
C18 N3 C10 N4 -2.7(2)
Zn1 N3 C10 N4 -176.78(11)
C18 N3 C10 C11 178.47(13)
Zn1 N3 C10 C11 4.35(19)
C16 N4 C10 N3 -9.5(2)
C15 N4 C10 N3 165.76(14)
C16 N4 C10 C11 169.38(14)
C15 N4 C10 C11 -15.3(2)
N3 C10 C11 C12 121.12(15)
N4 C10 C11 C12 -57.84(19)
C10 C11 C12 C13 85.64(19)
C11 C12 C13 C14 -63.6(2)
C12 C13 C14 C15 56.1(2)
C10 N4 C15 C14 78.72(19)
C16 N4 C15 C14 -105.73(17)
C13 C14 C15 N4 -78.0(2)
C10 N4 C16 C17 -14.3(2)
C15 N4 C16 C17 170.19(14)
N4 C16 C17 C18 46.01(18)
C10 N3 C18 C17 36.94(19)
Zn1 N3 C18 C17 -148.61(11)
C16 C17 C18 N3 -58.07(18)
